data_4333338
loop_
_publ_author_name
'Bonnet, Sylvestre'
'Collin, Jean-Paul'
'Sauvage, Jean-Pierre'

_publ_section_title
;
 Light-Induced Geometrical Changes in Acyclic Ruthenium(II) Complexes and
 Their Ruthena&#x2212;Macrocyclic Analogues
;
_journal_issue 25
_journal_name_full 'Inorganic Chemistry'
_journal_page_first 10520
_journal_page_last 10533
_journal_paper_doi 10.1021/ic700734q
_journal_volume 46
_journal_year 2007
_chemical_formula_moiety 'C61 H50 F12 N6 O2 P2 Ru'
_chemical_formula_sum 'C61 H50 F12 N6 O2 P2 Ru'
_chemical_formula_weight 1290.12
_chemical_name_systematic ' ?'
_space_group_IT_number 88
_symmetry_cell_setting tetragonal
_symmetry_space_group_name_Hall '-I 4ad'
_symmetry_space_group_name_H-M 'I 41/a :2'
_cell_angle_alpha 90
_cell_angle_beta 90
_cell_angle_gamma 90
_cell_formula_units_Z 16
_cell_length_a 25.9568(2)
_cell_length_b 25.9568(2)
_cell_length_c 37.3385(5)
_cell_measurement_reflns_used 18654
_cell_measurement_temperature 173
_cell_measurement_theta_max 30.0
_cell_measurement_theta_min 1.4
_cell_volume 25157.0(4)
_computing_publication_material CIFGEN_IN_OpenMoleN_(_1997)
_computing_structure_refinement LSFM_OpenMoleN_(_1997)
_computing_structure_solution Direct_methods_(SIR,_Burla_et_al.,_1989)
_diffrn_ambient_temperature 173
_diffrn_measured_fraction_theta_full 1.000
_diffrn_measured_fraction_theta_max 1.000
_diffrn_measurement_details
;
  18654 reflections were collected using program Collect
 ("Collect" Data collection software, Nonius B.V., 1998)
 The conditions were as follow : crystal to detector distance =  36. mm.
 Scan angle =  1.5 deg 1 scans of   50 sec per frame.
 Data collection was divided into  2 set(s)
 with the following starting angles and number of frames :

 Set 1 Theta =    8.80 Omega =    0.00 Kappa =    0.00   86 frames
 Set 2 Theta =   -8.40 Kappa =  -35.00 Phi   =    0.00   68 frames
 Friedel pairs were averaged. Internal R = 0.05
;
_diffrn_measurement_device_type KappaCCD
_diffrn_measurement_method '\p scans'
_diffrn_radiation_monochromator graphite
_diffrn_radiation_type Mo-K\a
_diffrn_radiation_wavelength 0.71073
_diffrn_reflns_av_R_equivalents 0.050
_diffrn_reflns_av_sigmaI/netI 0.333
_diffrn_reflns_limit_h_max 36
_diffrn_reflns_limit_h_min 0
_diffrn_reflns_limit_k_max 25
_diffrn_reflns_limit_k_min -25
_diffrn_reflns_limit_l_max 52
_diffrn_reflns_limit_l_min 0
_diffrn_reflns_number 18654
_diffrn_reflns_theta_full 30.03
_diffrn_reflns_theta_max 30.03
_diffrn_reflns_theta_min 2.5
_diffrn_source xray_tube
_diffrn_standards_decay_% 0
_exptl_absorpt_coefficient_mu 0.381
_exptl_absorpt_correction_T_max 0.977
_exptl_absorpt_correction_T_min 0.962
_exptl_absorpt_correction_type refdelf_(Walker_&_Stuart,_1983)
_exptl_crystal_colour red
_exptl_crystal_density_diffrn 1.36
_exptl_crystal_density_method none
_exptl_crystal_description prism
_exptl_crystal_F_000 10496
_exptl_crystal_size_max 0.10
_exptl_crystal_size_mid 0.06
_exptl_crystal_size_min 0.06
_refine_diff_density_max 0.605
_refine_diff_density_min -0.490
_refine_ls_extinction_method none
_refine_ls_goodness_of_fit_all 1.366
_refine_ls_goodness_of_fit_ref 1.209
_refine_ls_hydrogen_treatment noref
_refine_ls_matrix_type full
_refine_ls_number_constraints 12
_refine_ls_number_parameters 745
_refine_ls_number_reflns 7494
_refine_ls_number_restraints 0
_refine_ls_R_factor_all 0.109
_refine_ls_R_factor_gt 0.065
_refine_ls_shift/esd_mean 0.000
_refine_ls_shift/su_max 0.023
_refine_ls_structure_factor_coef F
_refine_ls_weighting_scheme sigma
_refine_ls_wR_factor_all 0.151
_refine_ls_wR_factor_ref 0.087
_reflns_number_gt 7494
_reflns_number_total 18654
_reflns_threshold_expression >3.0\s(I)
_cod_data_source_file ic700734qsup1.cif
_cod_data_source_block st1554
_cod_original_cell_volume 25157.1(4)
_cod_original_sg_symbol_H-M 'I 41/a'
_cod_database_code 4333338

loop_
_symmetry_equiv_pos_as_xyz
'x, y, z'
'-x+1/2, -y, z+1/2'
'-y+3/4, x+1/4, z+1/4'
'y+3/4, -x+3/4, z+3/4'
'x+1/2, y+1/2, z+1/2'
'-x+1, -y+1/2, z+1'
'-y+5/4, x+3/4, z+3/4'
'y+5/4, -x+5/4, z+5/4'
'-x, -y, -z'
'x-1/2, y, -z-1/2'
'y-3/4, -x-1/4, -z-1/4'
'-y-3/4, x-3/4, -z-3/4'
'-x+1/2, -y+1/2, -z+1/2'
'x, y+1/2, -z'
'y-1/4, -x+1/4, -z+1/4'
'-y-1/4, x-1/4, -z-1/4'

loop_
_atom_site_label
_atom_site_fract_x
_atom_site_fract_y
_atom_site_fract_z
_atom_site_U_iso_or_equiv
_atom_site_adp_type
_atom_site_calc_flag
_atom_site_calc_attached_atom
_atom_site_type_symbol
RU 0.13258(2) 0.03602(2) 0.17922(2) 0.0331(2) Uani ? ? Ru
N1 0.0844(2) 0.0973(2) 0.1691(2) 0.034(3) Uani ? ? N
C1 0.0649(3) 0.1125(3) 0.1377(2) 0.042(4) Uani ? ? C
C2 0.0273(3) 0.1504(3) 0.1350(2) 0.046(4) Uani ? ? C
C3 0.0106(3) 0.1747(3) 0.1658(2) 0.047(4) Uani ? ? C
C4 0.0309(3) 0.1601(3) 0.1982(2) 0.044(4) Uani ? ? C
C5 0.0667(3) 0.1210(3) 0.1998(2) 0.036(4) Uani ? ? C
C6 0.0870(3) 0.0994(3) 0.2336(2) 0.038(4) Uani ? ? C
C7 0.0794(3) 0.1181(3) 0.2677(2) 0.045(4) Uani ? ? C
C8 0.1013(3) 0.0936(3) 0.2968(2) 0.045(4) Uani ? ? C
C9 0.1316(3) 0.0502(3) 0.2908(2) 0.045(4) Uani ? ? C
C10 0.1380(3) 0.0325(3) 0.2562(2) 0.041(4) Uani ? ? C
N2 0.1156(2) 0.0566(2) 0.2285(2) 0.036(3) Uani ? ? N
C11 0.1699(3) -0.0119(3) 0.2448(2) 0.041(4) Uani ? ? C
C12 0.1961(3) -0.0440(3) 0.2686(2) 0.052(5) Uani ? ? C
C13 0.2245(3) -0.0847(3) 0.2552(2) 0.057(5) Uani ? ? C
C14 0.2265(3) -0.0926(3) 0.2191(2) 0.054(5) Uani ? ? C
C15 0.1999(3) -0.0596(3) 0.1962(2) 0.046(4) Uani ? ? C
N3 0.1721(2) -0.0196(2) 0.2082(2) 0.038(3) Uani ? ? N
C16 0.0916(3) 0.1133(4) 0.3336(2) 0.048(4) Uani ? ? C
C17 0.0903(4) 0.0797(4) 0.3626(2) 0.060(6) Uani ? ? C
C18 0.0777(4) 0.0989(5) 0.3963(3) 0.077(7) Uani ? ? C
C19 0.0678(4) 0.1513(5) 0.4009(2) 0.067(6) Uani ? ? C
C20 0.0716(3) 0.1859(4) 0.3727(2) 0.059(5) Uani ? ? C
C21 0.0837(3) 0.1648(4) 0.3388(2) 0.057(5) Uani ? ? C
C22 0.0664(3) 0.2410(5) 0.3782(3) 0.069(6) Uani ? ? C
C23 0.0650(4) 0.2632(5) 0.4119(3) 0.092(7) Uani ? ? C
C24 0.0625(5) 0.3135(6) 0.4178(3) 0.100(8) Uani ? ? C
C25 0.0621(3) 0.3455(4) 0.3902(3) 0.074(6) Uani ? ? C
C26 0.0622(4) 0.3296(5) 0.3525(3) 0.093(7) Uani ? ? C
C27 0.0641(3) 0.2753(4) 0.3499(3) 0.080(6) Uani ? ? C
O1 0.0610(4) 0.3967(4) 0.3971(3) 0.136(7) Uani ? ? O
C28 0.0643(6) 0.4258(7) 0.3709(5) 0.1360 Uani ? ? C
N4 0.1492(2) 0.0215(2) 0.1258(2) 0.034(3) Uani ? ? N
C29 0.1871(3) 0.0416(3) 0.1061(2) 0.037(4) Uani ? ? C
C30 0.1926(3) 0.0359(3) 0.0690(2) 0.037(4) Uani ? ? C
C31 0.1546(3) 0.0081(3) 0.0517(2) 0.037(4) Uani ? ? C
C32 0.1130(3) -0.0119(3) 0.0704(2) 0.037(4) Uani ? ? C
C33 0.0712(3) -0.0389(3) 0.0540(2) 0.041(4) Uani ? ? C
C34 0.0304(3) -0.0548(3) 0.0737(2) 0.045(4) Uani ? ? C
C35 0.0270(3) -0.0465(3) 0.1113(2) 0.040(4) Uani ? ? C
C36 -0.0145(3) -0.0617(3) 0.1325(2) 0.046(4) Uani ? ? C
C37 -0.0135(3) -0.0532(3) 0.1679(2) 0.051(5) Uani ? ? C
C38 0.0289(3) -0.0289(3) 0.1845(2) 0.043(4) Uani ? ? C
N5 0.0693(2) -0.0118(2) 0.1651(2) 0.037(3) Uani ? ? N
C39 0.0685(3) -0.0214(3) 0.1288(2) 0.035(4) Uani ? ? C
C40 0.1111(3) -0.0046(3) 0.1078(2) 0.034(4) Uani ? ? C
C41 0.2368(3) 0.0606(3) 0.0512(2) 0.041(4) Uani ? ? C
C42 0.2825(3) 0.0705(3) 0.0699(2) 0.047(4) Uani ? ? C
C43 0.3230(3) 0.0960(3) 0.0537(2) 0.052(5) Uani ? ? C
C44 0.3201(3) 0.1114(3) 0.0185(2) 0.050(5) Uani ? ? C
C45 0.2756(3) 0.1013(3) -0.0005(2) 0.049(5) Uani ? ? C
C46 0.2343(3) 0.0768(3) 0.0155(2) 0.043(4) Uani ? ? C
O2 0.3622(2) 0.1363(2) 0.0059(2) 0.065(4) Uani ? ? O
C47 0.3622(4) 0.1522(4) -0.0302(3) 0.081(7) Uani ? ? C
C48 0.0280(3) -0.0252(3) 0.2248(2) 0.054(4) Uani ? ? C
C49 0.0531(3) -0.0633(4) 0.2450(2) 0.059(5) Uani ? ? C
C50 0.0467(4) -0.0621(5) 0.2821(3) 0.081(7) Uani ? ? C
C51 0.0160(5) -0.0276(6) 0.2992(3) 0.111(6) Uani ? ? C
C52 -0.0096(4) 0.0101(5) 0.2788(3) 0.098(7) Uani ? ? C
C53 -0.0045(4) 0.0108(4) 0.2407(3) 0.073(6) Uani ? ? C
C54 0.0820(4) -0.1056(4) 0.2286(3) 0.075(6) Uani ? ? C
C55 0.0083(5) -0.0303(6) 0.3397(3) 0.1108 Uani ? ? C
C56 -0.0354(4) 0.0480(4) 0.2189(3) 0.081(7) Uani ? ? C
N6 0.1986(2) 0.0817(2) 0.1857(1) 0.034(3) Uani ? ? N
C57 0.2457(3) 0.0601(3) 0.1807(2) 0.040(4) Uani ? ? C
C58 0.2912(3) 0.0871(3) 0.1846(2) 0.043(4) Uani ? ? C
C59 0.2896(3) 0.1377(3) 0.1946(2) 0.047(4) Uani ? ? C
C60 0.2415(3) 0.1605(3) 0.1994(2) 0.048(4) Uani ? ? C
C61 0.1976(3) 0.1311(3) 0.1943(2) 0.037(4) Uani ? ? C
P1 0.1258(1) 0.27991(9) 0.22859(6) 0.056(1) Uani ? ? P
F1 0.0681(2) 0.2745(2) 0.2163(2) 0.103(4) Uani ? ? F
F2 0.1202(3) 0.2287(3) 0.2511(2) 0.139(5) Uani ? ? F
F3 0.1418(3) 0.2454(3) 0.1960(2) 0.134(5) Uani ? ? F
F4 0.1093(3) 0.3132(3) 0.2610(2) 0.125(5) Uani ? ? F
F5 0.1840(2) 0.2829(3) 0.2415(2) 0.098(4) Uani ? ? F
F6 0.1320(3) 0.3289(3) 0.2051(2) 0.130(6) Uani ? ? F
P2 0.1797(1) -0.0755(1) 0.37496(7) 0.066(2) Uani ? ? P
F7 0.1994(3) -0.0186(2) 0.3641(2) 0.099(4) Uani ? ? F
F8 0.1601(3) -0.1304(2) 0.3848(2) 0.105(5) Uani ? ? F
F9 0.1395(3) -0.0499(3) 0.4017(2) 0.106(5) Uani ? ? F
F10 0.2203(3) -0.0765(3) 0.4060(2) 0.116(5) Uani ? ? F
F11 0.2198(3) -0.0990(3) 0.3472(2) 0.099(4) Uani ? ? F
F12 0.1388(2) -0.0712(3) 0.3436(2) 0.103(5) Uani ? ? F
H1 0.0773 0.0968 0.1164 0.0553 Uiso calc C1 H
H2 0.0133 0.1594 0.1123 0.0603 Uiso calc C2 H
H3 -0.0146 0.2011 0.1646 0.0614 Uiso calc C3 H
H4 0.0202 0.1770 0.2195 0.0570 Uiso calc C4 H
H5 0.0589 0.1480 0.2713 0.0584 Uiso calc C7 H
H6 0.1478 0.0330 0.3102 0.0616 Uiso calc C9 H
H7 0.1944 -0.0380 0.2937 0.0688 Uiso calc C12 H
H8 0.2424 -0.1071 0.2710 0.0739 Uiso calc C13 H
H9 0.2461 -0.1204 0.2096 0.0711 Uiso calc C14 H
H10 0.2014 -0.0657 0.1712 0.0602 Uiso calc C15 H
H11 0.0978 0.0442 0.3594 0.0901 Uiso calc C17 H
H12 0.0758 0.0762 0.4162 0.1176 Uiso calc C18 H
H13 0.0582 0.1636 0.4239 0.1125 Uiso calc C19 H
H14 0.0865 0.1874 0.3189 0.0830 Uiso calc C21 H
H15 0.0658 0.2409 0.4320 0.1273 Uiso calc C23 H
H16 0.0611 0.3264 0.4416 0.1381 Uiso calc C24 H
H17 0.0612 0.3525 0.3326 0.1311 Uiso calc C26 H
H18 0.0637 0.2610 0.3265 0.1135 Uiso calc C27 H
H19 0.0632 0.4606 0.3787 0.1824 Uiso calc C28 H
H20 0.0959 0.4197 0.3587 0.1824 Uiso calc C28 H
H21 0.0363 0.4195 0.3551 0.1824 Uiso calc C28 H
H22 0.2124 0.0615 0.1183 0.0483 Uiso calc C29 H
H23 0.1569 0.0026 0.0266 0.0497 Uiso calc C31 H
H24 0.0721 -0.0458 0.0291 0.0549 Uiso calc C33 H
H25 0.0029 -0.0722 0.0620 0.0590 Uiso calc C34 H
H26 -0.0434 -0.0780 0.1220 0.0615 Uiso calc C36 H
H27 -0.0419 -0.0638 0.1821 0.0663 Uiso calc C37 H
H28 0.2856 0.0596 0.0941 0.0637 Uiso calc C42 H
H29 0.3533 0.1029 0.0671 0.0693 Uiso calc C43 H
H30 0.2734 0.1113 -0.0249 0.0652 Uiso calc C45 H
H31 0.2038 0.0709 0.0021 0.0583 Uiso calc C46 H
H32 0.3938 0.1690 -0.0355 0.1057 Uiso calc C47 H
H33 0.3584 0.1230 -0.0453 0.1057 Uiso calc C47 H
H34 0.3344 0.1753 -0.0341 0.1057 Uiso calc C47 H
H35 0.0648 -0.0867 0.2961 0.1170 Uiso calc C50 H
H36 -0.0303 0.0352 0.2905 0.1354 Uiso calc C52 H
H37 0.1138 -0.1107 0.2413 0.0983 Uiso calc C54 H
H38 0.0894 -0.0973 0.2040 0.0983 Uiso calc C54 H
H39 0.0619 -0.1366 0.2295 0.0983 Uiso calc C54 H
H40 -0.0140 -0.0028 0.3472 0.1736 Uiso calc C55 H
H41 -0.0069 -0.0628 0.3459 0.1736 Uiso calc C55 H
H42 0.0410 -0.0269 0.3515 0.1736 Uiso calc C55 H
H43 -0.0128 0.0733 0.2085 0.1159 Uiso calc C56 H
H44 -0.0602 0.0648 0.2339 0.1159 Uiso calc C56 H
H45 -0.0529 0.0298 0.2001 0.1159 Uiso calc C56 H
H46 0.2474 0.0248 0.1742 0.0525 Uiso calc C57 H
H47 0.3233 0.0705 0.1805 0.0572 Uiso calc C58 H
H48 0.3204 0.1568 0.1980 0.0616 Uiso calc C59 H
H49 0.2389 0.1957 0.2061 0.0623 Uiso calc C60 H
H50 0.1650 0.1473 0.1972 0.0494 Uiso calc C61 H

loop_
_atom_site_aniso_label
_atom_site_aniso_U_11
_atom_site_aniso_U_22
_atom_site_aniso_U_33
_atom_site_aniso_U_12
_atom_site_aniso_U_13
_atom_site_aniso_U_23
_atom_site_aniso_type_symbol
RU 0.0352(3) 0.0374(3) 0.0277(2) -0.0054(3) -0.0020(3) -0.0089(3) Ru
N1 0.036(3) 0.034(3) 0.031(3) -0.007(3) -0.003(3) -0.006(2) N
C1 0.051(4) 0.040(4) 0.036(4) -0.005(4) -0.002(4) -0.007(3) C
C2 0.050(4) 0.044(4) 0.045(4) -0.002(4) -0.006(4) -0.003(4) C
C3 0.048(4) 0.040(4) 0.053(5) 0.005(4) 0.002(4) -0.008(4) C
C4 0.046(4) 0.044(4) 0.042(4) -0.003(4) 0.003(4) -0.015(4) C
C5 0.036(4) 0.038(4) 0.034(4) -0.008(3) -0.002(3) -0.009(3) C
C6 0.039(4) 0.047(4) 0.030(4) -0.010(3) 0.001(3) -0.010(3) C
C7 0.045(4) 0.052(4) 0.038(4) -0.008(4) 0.001(4) -0.016(4) C
C8 0.040(4) 0.067(5) 0.034(4) -0.014(4) -0.003(3) -0.014(4) C
C9 0.045(4) 0.066(5) 0.031(4) -0.012(4) -0.006(4) -0.005(4) C
C10 0.043(4) 0.048(4) 0.033(3) -0.008(4) -0.004(3) -0.007(4) C
N2 0.037(3) 0.039(3) 0.031(3) -0.008(3) -0.000(3) -0.009(3) N
C11 0.042(4) 0.050(4) 0.034(4) -0.008(4) -0.005(3) -0.007(3) C
C12 0.053(5) 0.064(5) 0.042(4) -0.005(4) -0.011(4) 0.004(4) C
C13 0.053(5) 0.060(5) 0.058(5) 0.002(4) -0.014(4) 0.006(4) C
C14 0.049(5) 0.053(5) 0.062(5) 0.003(4) -0.002(4) -0.000(4) C
C15 0.048(4) 0.049(4) 0.042(4) -0.003(4) -0.002(4) -0.003(4) C
N3 0.036(3) 0.041(3) 0.036(3) -0.003(3) -0.003(3) -0.004(3) N
C16 0.038(4) 0.088(6) 0.034(4) -0.009(4) 0.001(3) -0.026(4) C
C17 0.053(5) 0.122(8) 0.033(4) 0.004(6) -0.003(4) -0.015(5) C
C18 0.070(6) 0.16(1) 0.040(5) 0.023(7) -0.005(5) -0.010(6) C
C19 0.057(5) 0.17(1) 0.030(4) 0.015(6) -0.005(4) -0.034(5) C
C20 0.033(4) 0.114(7) 0.053(5) -0.006(5) -0.004(4) -0.043(5) C
C21 0.042(4) 0.109(7) 0.041(4) -0.014(5) 0.001(4) -0.029(5) C
C22 0.039(5) 0.134(8) 0.062(5) -0.003(5) -0.003(4) -0.041(6) C
C23 0.060(6) 0.144(8) 0.090(6) -0.004(6) 0.001(5) -0.077(5) C
C24 0.078(7) 0.16(1) 0.078(7) 0.005(8) -0.002(6) -0.043(8) C
C25 0.037(5) 0.077(5) 0.144(8) 0.001(4) -0.008(5) -0.072(5) C
C26 0.052(6) 0.137(9) 0.114(8) 0.013(6) -0.014(6) -0.068(6) C
C27 0.041(5) 0.113(6) 0.107(7) 0.010(5) -0.005(5) -0.079(5) C
O1 0.095(5) 0.157(8) 0.169(9) -0.003(5) -0.017(6) -0.013(6) O
C28 0.0948 0.1573 0.1688 -0.0026 -0.0167 -0.0127 C
N4 0.037(3) 0.035(3) 0.031(3) -0.002(2) -0.005(3) -0.008(3) N
C29 0.035(4) 0.043(4) 0.034(4) -0.003(3) -0.005(3) -0.013(3) C
C30 0.043(4) 0.038(4) 0.031(3) 0.005(3) -0.003(3) -0.011(3) C
C31 0.049(4) 0.040(4) 0.026(3) 0.004(3) -0.005(3) -0.010(3) C
C32 0.045(4) 0.033(3) 0.034(4) 0.005(3) -0.012(3) -0.012(3) C
C33 0.057(5) 0.035(4) 0.034(4) 0.001(4) -0.013(4) -0.013(3) C
C34 0.051(4) 0.037(4) 0.049(4) -0.008(3) -0.019(4) -0.006(4) C
C35 0.047(4) 0.030(4) 0.045(4) -0.000(3) -0.015(4) -0.008(3) C
C36 0.045(4) 0.037(4) 0.060(5) -0.004(4) -0.013(4) -0.007(4) C
C37 0.044(4) 0.050(4) 0.059(5) -0.013(4) 0.005(4) -0.010(4) C
C38 0.038(4) 0.044(4) 0.048(4) -0.006(3) 0.002(4) -0.010(4) C
N5 0.040(3) 0.037(3) 0.033(3) -0.002(3) -0.000(3) -0.009(3) N
C39 0.038(4) 0.027(3) 0.041(4) 0.001(3) -0.006(3) -0.005(3) C
C40 0.037(4) 0.033(4) 0.034(4) 0.002(3) -0.007(3) -0.006(3) C
C41 0.046(4) 0.042(4) 0.035(4) 0.006(3) -0.001(3) -0.011(3) C
C42 0.058(5) 0.057(5) 0.033(4) -0.003(4) 0.000(4) -0.008(4) C
C43 0.045(4) 0.072(5) 0.043(5) -0.009(4) -0.003(4) -0.002(4) C
C44 0.051(5) 0.046(4) 0.052(5) -0.003(4) 0.006(4) -0.009(4) C
C45 0.063(5) 0.053(5) 0.035(4) 0.005(4) 0.005(4) -0.003(4) C
C46 0.054(5) 0.051(4) 0.030(4) -0.001(4) 0.000(4) -0.006(4) C
O2 0.061(4) 0.078(4) 0.058(4) -0.015(3) 0.011(3) 0.003(3) O
C47 0.076(6) 0.084(7) 0.083(7) -0.003(6) 0.027(6) 0.022(6) C
C48 0.045(4) 0.066(5) 0.054(5) -0.030(4) 0.016(4) -0.027(4) C
C49 0.064(5) 0.082(6) 0.040(5) -0.037(4) -0.000(4) 0.001(4) C
C50 0.076(6) 0.145(9) 0.049(6) -0.060(5) -0.004(5) 0.004(6) C
C51 0.094(5) 0.25(1) 0.058(5) -0.078(6) 0.020(4) -0.039(6) C
C52 0.076(5) 0.157(8) 0.080(6) -0.074(5) 0.038(5) -0.062(6) C
C53 0.061(5) 0.084(6) 0.078(6) -0.035(4) 0.025(5) -0.028(5) C
C54 0.079(6) 0.080(6) 0.068(6) -0.025(5) -0.018(5) 0.012(5) C
C55 0.0940 0.2483 0.0582 -0.0781 0.0203 -0.0394 C
C56 0.059(6) 0.061(6) 0.147(9) -0.016(5) 0.035(6) -0.034(6) C
N6 0.042(3) 0.037(3) 0.026(3) -0.004(3) -0.003(3) -0.007(3) N
C57 0.041(4) 0.046(4) 0.034(4) -0.002(3) -0.006(3) -0.002(4) C
C58 0.038(4) 0.059(5) 0.035(4) -0.002(4) -0.006(3) 0.001(4) C
C59 0.043(4) 0.060(5) 0.039(4) -0.018(4) -0.005(4) -0.003(4) C
C60 0.057(5) 0.044(4) 0.043(4) -0.015(4) -0.002(4) -0.005(4) C
C61 0.042(4) 0.043(4) 0.029(4) -0.004(3) 0.000(3) -0.005(3) C
P1 0.067(1) 0.058(1) 0.046(1) 0.001(1) -0.020(1) -0.005(1) P
F1 0.080(3) 0.096(4) 0.143(5) 0.010(3) -0.066(3) -0.006(4) F
F2 0.143(5) 0.115(4) 0.164(5) -0.034(4) -0.082(4) 0.082(4) F
F3 0.162(6) 0.151(5) 0.099(4) 0.072(4) -0.052(4) -0.064(4) F
F4 0.097(5) 0.206(6) 0.099(4) -0.010(5) 0.002(4) -0.089(4) F
F5 0.064(3) 0.147(5) 0.099(5) -0.014(4) -0.015(3) -0.025(4) F
F6 0.172(7) 0.081(4) 0.157(6) -0.007(5) 0.018(6) 0.050(4) F
P2 0.072(2) 0.073(2) 0.054(1) -0.018(1) -0.005(1) 0.001(1) P
F7 0.129(5) 0.075(4) 0.101(5) -0.029(4) 0.019(4) 0.007(4) F
F8 0.170(6) 0.078(4) 0.088(4) -0.049(4) 0.013(4) 0.002(3) F
F9 0.117(5) 0.115(5) 0.088(4) -0.011(4) 0.032(4) -0.012(4) F
F10 0.115(5) 0.156(6) 0.088(4) -0.034(4) -0.048(4) 0.015(4) F
F11 0.104(4) 0.104(5) 0.090(4) 0.012(4) 0.020(4) -0.002(4) F
F12 0.086(4) 0.170(6) 0.075(4) -0.019(4) -0.015(4) 0.015(4) F

loop_
_atom_type_symbol
_atom_type_scat_dispersion_real
_atom_type_scat_dispersion_imag
_atom_type_scat_source
C 0.002 0.002 International_Tables_Vol_IV_Table_2.3.1
H 0.000 0.000 International_Tables_Vol_IV_Table_2.3.1
F 0.014 0.010 International_Tables_Vol_IV_Table_2.3.1
N 0.004 0.003 International_Tables_Vol_IV_Table_2.3.1
O 0.008 0.006 International_Tables_Vol_IV_Table_2.3.1
P 0.090 0.095 International_Tables_Vol_IV_Table_2.3.1
Ru -1.420 0.836 International_Tables_Vol_IV_Table_2.3.1

loop_
_geom_angle_atom_site_label_1
_geom_angle_atom_site_label_2
_geom_angle_atom_site_label_3
_geom_angle
N1 RU N2 79.9(2)
N1 RU N3 158.9(2)
N1 RU N4 95.2(2)
N1 RU N5 86.3(2)
N1 RU N6 94.7(2)
N2 RU N3 79.1(2)
N2 RU N4 174.5(2)
N2 RU N5 102.6(2)
N2 RU N6 85.5(2)
N3 RU N4 105.8(2)
N3 RU N5 96.0(2)
N3 RU N6 86.0(2)
N4 RU N5 79.3(2)
N4 RU N6 92.5(2)
N5 RU N6 171.8(2)
RU N1 C1 128.1(5)
RU N1 C5 113.1(5)
C1 N1 C5 118.3(6)
N1 C1 C2 122.5(7)
C1 C2 C3 118.9(8)
C2 C3 C4 119.1(7)
C3 C4 C5 120.3(7)
N1 C5 C4 120.9(7)
N1 C5 C6 115.1(6)
C4 C5 C6 124.0(7)
C5 C6 C7 127.2(7)
C5 C6 N2 112.7(6)
C7 C6 N2 120.1(7)
C6 C7 C8 120.4(8)
C7 C8 C9 118.5(7)
C7 C8 C16 119.8(8)
C9 C8 C16 121.7(8)
C8 C9 C10 119.3(8)
C9 C10 N2 120.9(7)
C9 C10 C11 126.5(7)
N2 C10 C11 112.6(6)
RU N2 C6 118.7(5)
RU N2 C10 119.8(5)
C6 N2 C10 120.8(6)
C10 C11 C12 123.7(7)
C10 C11 N3 114.8(7)
C12 C11 N3 121.6(7)
C11 C12 C13 118.9(8)
C12 C13 C14 119.6(8)
C13 C14 C15 119.6(8)
C14 C15 N3 122.6(8)
RU N3 C11 113.3(5)
RU N3 C15 129.0(5)
C11 N3 C15 117.6(7)
C8 C16 C17 120.4(9)
C8 C16 C21 119.7(9)
C17 C16 C21 119.9(8)
C16 C17 C18 119(1)
C17 C18 C19 120(1)
C18 C19 C20 121.8(9)
C19 C20 C21 116(1)
C19 C20 C22 121(1)
C21 C20 C22 121(1)
C16 C21 C20 122(1)
C20 C22 C23 122(1)
C20 C22 C27 122(1)
C23 C22 C27 115(1)
C22 C23 C24 124(1)
C23 C24 C25 119(1)
C24 C25 C26 124(1)
C24 C25 O1 117(1)
C26 C25 O1 117(1)
C25 C26 C27 110(1)
C22 C27 C26 126(1)
C25 O1 C28 116(1)
RU N4 C29 127.6(5)
RU N4 C40 114.2(5)
C29 N4 C40 117.1(6)
N4 C29 C30 125.3(6)
C29 C30 C31 116.4(7)
C29 C30 C41 118.6(7)
C31 C30 C41 124.9(7)
C30 C31 C32 120.9(7)
C31 C32 C33 123.9(7)
C31 C32 C40 118.6(6)
C33 C32 C40 117.6(7)
C32 C33 C34 120.7(7)
C33 C34 C35 122.5(7)
C34 C35 C36 124.6(7)
C34 C35 C39 118.5(7)
C36 C35 C39 116.9(7)
C35 C36 C37 120.1(7)
C36 C37 C38 121.5(8)
C37 C38 N5 121.0(7)
C37 C38 C48 117.2(7)
N5 C38 C48 121.8(7)
RU N5 C38 131.2(5)
RU N5 C39 111.2(5)
C38 N5 C39 117.2(6)
C35 C39 N5 123.3(7)
C35 C39 C40 118.3(7)
N5 C39 C40 118.4(6)
N4 C40 C32 121.6(7)
N4 C40 C39 116.0(6)
C32 C40 C39 122.2(7)
C30 C41 C42 121.0(7)
C30 C41 C46 121.6(7)
C42 C41 C46 117.3(8)
C41 C42 C43 121.0(8)
C42 C43 C44 121.0(8)
C43 C44 C45 118.8(8)
C43 C44 O2 115.3(8)
C45 C44 O2 125.9(8)
C44 C45 C46 120.9(8)
C41 C46 C45 121.0(8)
C44 O2 C47 118.2(8)
C38 C48 C49 119.0(8)
C38 C48 C53 118(1)
C49 C48 C53 121(1)
C48 C49 C50 117(1)
C48 C49 C54 122.6(9)
C50 C49 C54 119(1)
C49 C50 C51 123(1)
C50 C51 C52 118(1)
C50 C51 C55 120(1)
C52 C51 C55 120(1)
C51 C52 C53 120(1)
C48 C53 C52 118(1)
C48 C53 C56 121(1)
C52 C53 C56 120(1)
RU N6 C57 119.2(5)
RU N6 C61 124.0(5)
C57 N6 C61 116.8(6)
N6 C57 C58 123.3(7)
C57 C58 C59 119.3(7)
C58 C59 C60 118.1(7)
C59 C60 C61 119.1(7)
N6 C61 C60 123.4(7)
F1 P1 F2 89.5(4)
F1 P1 F3 88.5(4)
F1 P1 F4 90.8(4)
F1 P1 F5 177.6(4)
F1 P1 F6 90.4(4)
F2 P1 F3 87.5(5)
F2 P1 F4 91.7(5)
F2 P1 F5 88.2(4)
F2 P1 F6 177.5(5)
F3 P1 F4 178.9(5)
F3 P1 F5 90.6(4)
F3 P1 F6 90.1(5)
F4 P1 F5 90.0(4)
F4 P1 F6 90.8(5)
F5 P1 F6 91.9(5)
P1 F1 F3 45.6(3)
P1 F2 F3 46.1(3)
P1 F3 F1 45.8(3)
P1 F3 F2 46.5(3)
F1 F3 F2 61.1(4)
F7 P2 F8 179.0(4)
F7 P2 F9 89.0(4)
F7 P2 F10 89.3(4)
F7 P2 F11 88.9(4)
F7 P2 F12 87.8(4)
F8 P2 F9 91.1(4)
F8 P2 F10 91.7(4)
F8 P2 F11 90.9(4)
F8 P2 F12 91.2(4)
F9 P2 F10 89.1(4)
F9 P2 F11 177.7(4)
F9 P2 F12 89.7(4)
F10 P2 F11 92.0(4)
F10 P2 F12 177.0(5)
F11 P2 F12 89.1(4)

loop_
_geom_bond_atom_site_label_1
_geom_bond_atom_site_label_2
_geom_bond_distance
RU N1 2.059(6)
RU N2 1.965(6)
RU N3 2.075(6)
RU N4 2.076(6)
RU N5 2.125(6)
RU N6 2.097(6)
N1 C1 1.337(9)
N1 C5 1.380(9)
C1 C2 1.39(1)
C2 C3 1.38(1)
C3 C4 1.37(1)
C4 C5 1.38(1)
C5 C6 1.48(1)
C6 C7 1.38(1)
C6 N2 1.350(9)
C7 C8 1.38(1)
C8 C9 1.39(1)
C8 C16 1.49(1)
C9 C10 1.38(1)
C10 N2 1.342(9)
C10 C11 1.48(1)
C11 C12 1.40(1)
C11 N3 1.382(9)
C12 C13 1.38(1)
C13 C14 1.36(1)
C14 C15 1.39(1)
C15 N3 1.34(1)
C16 C17 1.39(1)
C16 C21 1.37(1)
C17 C18 1.39(1)
C18 C19 1.39(2)
C19 C20 1.38(2)
C20 C21 1.42(1)
C20 C22 1.45(2)
C22 C23 1.38(1)
C22 C27 1.39(2)
C23 C24 1.33(2)
C24 C25 1.32(2)
C25 C26 1.47(2)
C25 O1 1.36(2)
C26 C27 1.41(2)
O1 C28 1.24(2)
N4 C29 1.335(9)
N4 C40 1.375(9)
C29 C30 1.40(1)
C30 C31 1.38(1)
C30 C41 1.47(1)
C31 C32 1.39(1)
C32 C33 1.43(1)
C32 C40 1.41(1)
C33 C34 1.35(1)
C34 C35 1.42(1)
C35 C36 1.39(1)
C35 C39 1.42(1)
C36 C37 1.34(1)
C37 C38 1.41(1)
C38 N5 1.352(9)
C38 C48 1.51(1)
N5 C39 1.377(9)
C39 C40 1.42(1)
C41 C42 1.40(1)
C41 C46 1.40(1)
C42 C43 1.38(1)
C43 C44 1.38(1)
C44 C45 1.38(1)
C44 O2 1.35(1)
C45 C46 1.38(1)
O2 C47 1.41(1)
C48 C49 1.41(1)
C48 C53 1.39(1)
C49 C50 1.39(1)
C49 C54 1.47(1)
C50 C51 1.36(2)
C51 C52 1.40(2)
C51 C55 1.53(2)
C52 C53 1.43(2)
C53 C56 1.50(2)
N6 C57 1.356(9)
N6 C61 1.323(9)
C57 C58 1.38(1)
C58 C59 1.37(1)
C59 C60 1.39(1)
C60 C61 1.38(1)
P1 F1 1.574(6)
P1 F2 1.579(7)
P1 F3 1.568(7)
P1 F4 1.548(7)
P1 F5 1.587(6)
P1 F6 1.554(7)
F1 F3 2.19(1)
F2 F3 2.18(1)
P2 F7 1.614(6)
P2 F8 1.558(6)
P2 F9 1.589(7)
P2 F10 1.567(7)
P2 F11 1.589(7)
P2 F12 1.586(7)
